data_4110201
loop_
_publ_author_name
'Guang Y. Fang'
'Olov A. Wallner'
'Nadia Di Blasio'
'Xavier Ginesta'
'Jeremy N. Harvey'
'Varinder K. Aggarwal'

_publ_section_title
;
 Asymmetric Sulfur Ylide Reactions with Boranes: Scope and Limitations,
 Mechanism and Understanding
;
_journal_name_full 'Journal of the American Chemical Society'
_journal_page_first 14632
_journal_page_last 14639
_journal_paper_doi 10.1021/ja074110i
_journal_volume 129
_journal_year 2007
_chemical_absolute_configuration ad
_chemical_formula_moiety 'C15 H21 Br O2'
_chemical_formula_sum 'C15 H21 Br O2'
_chemical_formula_weight 313.23
_space_group_IT_number 4
_symmetry_cell_setting monoclinic
_symmetry_space_group_name_Hall 'P 2yb'
_symmetry_space_group_name_H-M 'P 1 21 1'
_atom_sites_solution_hydrogens geom
_atom_sites_solution_primary direct
_atom_sites_solution_secondary difmap
_audit_creation_method SHELXL-97
_cell_angle_alpha 90.00
_cell_angle_beta 95.890(2)
_cell_angle_gamma 90.00
_cell_formula_units_Z 2
_cell_length_a 5.57920(10)
_cell_length_b 9.1278(3)
_cell_length_c 13.4765(3)
_cell_measurement_reflns_used 10932
_cell_measurement_temperature 120(2)
_cell_measurement_theta_max 27.48
_cell_measurement_theta_min 2.91
_cell_volume 682.68(3)
_computing_cell_refinement 'DENZO (Otwinowski & Minor, 1997) & COLLECT (Hooft, R.W.W., 1998)'
_computing_data_collection 'COLLECT (Hooft, R.W.W., 1998)'
_computing_data_reduction 'DENZO (Otwinowski & Minor, 1997) & COLLECT (Hooft, R.W.W., 1998)'
_computing_molecular_graphics 'SHELXTL v6.14 (Bruker-AXS, 2000)'
_computing_publication_material 'SHELXTL v6.14 (Bruker-AXS, 2000)'
_computing_structure_refinement 'SHELXTL v6.14 (Bruker-AXS, 2000)'
_computing_structure_solution 'SHELXTL v6.14 (Bruker-AXS, 2000)'
_diffrn_ambient_temperature 120(2)
_diffrn_detector_area_resol_mean 8.366
_diffrn_measured_fraction_theta_full 0.997
_diffrn_measured_fraction_theta_max 0.997
_diffrn_measurement_device_type 'Bruker-Nonius APEX II CCD camera on \k-goniostat'
_diffrn_measurement_method '\f & \w scans'
_diffrn_radiation_monochromator '10cm confocal mirrors'
_diffrn_radiation_source 'Bruker-Nonius FR591 rotating anode'
_diffrn_radiation_type MoK\a
_diffrn_radiation_wavelength 0.71073
_diffrn_reflns_av_R_equivalents 0.0382
_diffrn_reflns_av_sigmaI/netI 0.0417
_diffrn_reflns_limit_h_max 7
_diffrn_reflns_limit_h_min -7
_diffrn_reflns_limit_k_max 9
_diffrn_reflns_limit_k_min -11
_diffrn_reflns_limit_l_max 17
_diffrn_reflns_limit_l_min -17
_diffrn_reflns_number 10718
_diffrn_reflns_theta_full 27.52
_diffrn_reflns_theta_max 27.52
_diffrn_reflns_theta_min 3.04
_diffrn_standards_decay_% 0
_exptl_absorpt_coefficient_mu 3.003
_exptl_absorpt_correction_T_max 0.94
_exptl_absorpt_correction_T_min 0.72
_exptl_absorpt_correction_type multi-scan
_exptl_absorpt_process_details 'SADABS 2007/2 (Sheldrick, G.M., 2007)'
_exptl_crystal_colour colourless
_exptl_crystal_density_diffrn 1.524
_exptl_crystal_density_method none
_exptl_crystal_description needle
_exptl_crystal_F_000 324
_exptl_crystal_size_max 0.45
_exptl_crystal_size_mid 0.08
_exptl_crystal_size_min 0.02
_refine_diff_density_max 0.620
_refine_diff_density_min -0.291
_refine_diff_density_rms 0.062
_refine_ls_abs_structure_details 'Flack (1983), 1070 Friedel pairs'
_refine_ls_abs_structure_Flack 0.136(12)
_refine_ls_extinction_method none
_refine_ls_goodness_of_fit_ref 0.819
_refine_ls_hydrogen_treatment constr
_refine_ls_matrix_type full
_refine_ls_number_parameters 166
_refine_ls_number_reflns 2734
_refine_ls_number_restraints 1
_refine_ls_restrained_S_all 0.819
_refine_ls_R_factor_all 0.0304
_refine_ls_R_factor_gt 0.0280
_refine_ls_shift/su_max 0.000
_refine_ls_shift/su_mean 0.000
_refine_ls_structure_factor_coef Fsqd
_refine_ls_weighting_details 'calc w=1/[\s^2^(Fo^2^)+(0.1000P)^2^] where P=(Fo^2^+2Fc^2^)/3'
_refine_ls_weighting_scheme calc
_refine_ls_wR_factor_gt 0.0929
_refine_ls_wR_factor_ref 0.0971
_reflns_number_gt 2619
_reflns_number_total 2734
_reflns_threshold_expression >2\s(I)
_cod_data_source_file ja074110isi20070913_064714.cif
_cod_data_source_block fg521
_cod_original_sg_symbol_H-M 'P 21'
_cod_database_code 4110201

loop_
_symmetry_equiv_pos_as_xyz
'x, y, z'
'-x, y+1/2, -z'

loop_
_atom_site_label
_atom_site_type_symbol
_atom_site_fract_x
_atom_site_fract_y
_atom_site_fract_z
_atom_site_U_iso_or_equiv
_atom_site_adp_type
_atom_site_occupancy
_atom_site_symmetry_multiplicity
_atom_site_calc_flag
_atom_site_refinement_flags
C1 C 0.0820(5) -0.0255(3) 0.8773(2) 0.0169(5) Uani 1 1 d .
H1 H -0.0099 0.0564 0.9051 0.020 Uiso 1 1 calc R
C2 C 0.0029(5) -0.0372(4) 0.7656(2) 0.0176(6) Uani 1 1 d .
H2A H 0.0378 -0.1380 0.7441 0.021 Uiso 1 1 calc R
H2B H -0.1741 -0.0241 0.7557 0.021 Uiso 1 1 calc R
C3 C 0.1153(6) 0.0694(4) 0.6963(2) 0.0185(6) Uani 1 1 d .
H3A H 0.2927 0.0635 0.7103 0.022 Uiso 1 1 calc R
H3B H 0.0733 0.0365 0.6267 0.022 Uiso 1 1 calc R
C4 C 0.0406(5) 0.2296(3) 0.70371(19) 0.0177(5) Uani 1 1 d .
H4A H -0.1363 0.2360 0.6878 0.021 Uiso 1 1 calc R
H4B H 0.1153 0.2860 0.6522 0.021 Uiso 1 1 calc R
C5 C 0.1079(5) 0.3027(4) 0.8049(2) 0.0157(5) Uani 1 1 d .
H5 H 0.0094 0.2541 0.8534 0.019 Uiso 1 1 calc R
C6 C 0.3770(5) 0.2791(3) 0.8449(2) 0.0184(6) Uani 1 1 d .
H6A H 0.4670 0.2500 0.7884 0.022 Uiso 1 1 calc R
H6B H 0.4443 0.3737 0.8707 0.022 Uiso 1 1 calc R
C7 C 0.4203(5) 0.1632(4) 0.9278(2) 0.0198(6) Uani 1 1 d .
H7A H 0.5940 0.1655 0.9520 0.024 Uiso 1 1 calc R
H7B H 0.3315 0.1950 0.9840 0.024 Uiso 1 1 calc R
C8 C 0.3523(5) 0.0025(3) 0.9051(2) 0.0197(6) Uani 1 1 d .
H8A H 0.4070 -0.0574 0.9643 0.024 Uiso 1 1 calc R
H8B H 0.4410 -0.0315 0.8494 0.024 Uiso 1 1 calc R
C9 C 0.0335(5) 0.4649(4) 0.8008(2) 0.0159(6) Uani 1 1 d .
H9 H -0.1421 0.4691 0.7770 0.019 Uiso 1 1 calc R
C10 C 0.1645(5) 0.5591(3) 0.7318(2) 0.0149(5) Uani 1 1 d .
C11 C 0.0635(5) 0.5860(3) 0.6337(2) 0.0177(6) Uani 1 1 d .
H11 H -0.0852 0.5409 0.6106 0.021 Uiso 1 1 calc R
C12 C 0.1750(5) 0.6769(4) 0.5693(2) 0.0198(6) Uani 1 1 d .
H12 H 0.1019 0.6962 0.5038 0.024 Uiso 1 1 calc R
C13 C 0.3943(5) 0.7381(4) 0.6031(2) 0.0196(6) Uani 1 1 d .
C14 C 0.5032(5) 0.7130(4) 0.6989(2) 0.0200(6) Uani 1 1 d .
H14 H 0.6550 0.7556 0.7205 0.024 Uiso 1 1 calc R
C15 C 0.3864(5) 0.6244(3) 0.7626(2) 0.0167(5) Uani 1 1 d .
H15 H 0.4589 0.6079 0.8286 0.020 Uiso 1 1 calc R
Br1 Br 0.54797(4) 0.86454(6) 0.517289(18) 0.02857(12) Uani 1 1 d .
O1 O 0.0093(4) -0.1614(2) 0.92087(15) 0.0233(5) Uani 1 1 d .
H1A H -0.0311 -0.1451 0.9782 0.035 Uiso 1 1 calc R
O2 O 0.0625(4) 0.5191(3) 0.90082(14) 0.0233(5) Uani 1 1 d .
H2 H 0.0355 0.6096 0.9005 0.035 Uiso 1 1 calc R

loop_
_atom_site_aniso_label
_atom_site_aniso_U_11
_atom_site_aniso_U_22
_atom_site_aniso_U_33
_atom_site_aniso_U_23
_atom_site_aniso_U_13
_atom_site_aniso_U_12
C1 0.0236(13) 0.0097(13) 0.0179(12) 0.0021(11) 0.0051(10) -0.0018(11)
C2 0.0222(13) 0.0115(13) 0.0190(13) 0.0003(11) 0.0026(10) 0.0002(11)
C3 0.0262(15) 0.0163(16) 0.0128(12) -0.0021(11) 0.0014(10) -0.0024(12)
C4 0.0237(13) 0.0138(14) 0.0147(11) 0.0010(11) -0.0021(10) -0.0026(11)
C5 0.0181(12) 0.0135(14) 0.0156(12) 0.0008(10) 0.0029(9) -0.0003(10)
C6 0.0211(12) 0.0131(14) 0.0210(13) -0.0004(10) 0.0025(10) -0.0017(10)
C7 0.0231(13) 0.0166(14) 0.0188(12) -0.0012(12) -0.0018(10) -0.0002(11)
C8 0.0256(13) 0.0147(14) 0.0185(12) 0.0030(11) 0.0009(10) 0.0045(11)
C9 0.0207(13) 0.0138(15) 0.0132(12) -0.0014(11) 0.0014(10) -0.0007(11)
C10 0.0181(12) 0.0111(14) 0.0160(12) -0.0005(11) 0.0044(10) 0.0019(11)
C11 0.0208(13) 0.0149(14) 0.0165(12) -0.0024(11) -0.0018(10) -0.0004(11)
C12 0.0267(13) 0.0182(14) 0.0145(11) 0.0019(11) 0.0025(10) 0.0030(12)
C13 0.0221(12) 0.0169(15) 0.0213(13) 0.0042(11) 0.0102(10) 0.0001(11)
C14 0.0181(12) 0.0193(15) 0.0231(13) 0.0008(11) 0.0046(10) -0.0009(11)
C15 0.0205(13) 0.0132(14) 0.0162(12) 0.0014(10) 0.0008(9) 0.0009(11)
Br1 0.02930(17) 0.02772(19) 0.03058(17) 0.01027(13) 0.01212(11) -0.00201(13)
O1 0.0365(10) 0.0137(13) 0.0215(9) 0.0019(8) 0.0121(7) -0.0040(9)
O2 0.0422(12) 0.0150(11) 0.0137(9) -0.0008(8) 0.0081(8) 0.0001(10)

loop_
_atom_type_symbol
_atom_type_description
_atom_type_scat_dispersion_real
_atom_type_scat_dispersion_imag
_atom_type_scat_source
C C 0.0033 0.0016 'International Tables Vol C Tables 4.2.6.8 and 6.1.1.4'
H H 0.0000 0.0000 'International Tables Vol C Tables 4.2.6.8 and 6.1.1.4'
O O 0.0106 0.0060 'International Tables Vol C Tables 4.2.6.8 and 6.1.1.4'
Br Br -0.2901 2.4595 'International Tables Vol C Tables 4.2.6.8 and 6.1.1.4'

loop_
_geom_angle_atom_site_label_1
_geom_angle_atom_site_label_2
_geom_angle_atom_site_label_3
_geom_angle
O1 C1 C2 105.9(2)
O1 C1 C8 110.6(2)
C2 C1 C8 115.4(2)
O1 C1 H1 108.2
C2 C1 H1 108.2
C8 C1 H1 108.2
C3 C2 C1 117.6(2)
C3 C2 H2A 107.9
C1 C2 H2A 107.9
C3 C2 H2B 107.9
C1 C2 H2B 107.9
H2A C2 H2B 107.2
C4 C3 C2 116.0(3)
C4 C3 H3A 108.3
C2 C3 H3A 108.3
C4 C3 H3B 108.3
C2 C3 H3B 108.3
H3A C3 H3B 107.4
C3 C4 C5 115.7(2)
C3 C4 H4A 108.4
C5 C4 H4A 108.4
C3 C4 H4B 108.4
C5 C4 H4B 108.4
H4A C4 H4B 107.4
C4 C5 C9 110.4(2)
C4 C5 C6 112.8(2)
C9 C5 C6 113.1(2)
C4 C5 H5 106.7
C9 C5 H5 106.7
C6 C5 H5 106.7
C7 C6 C5 114.8(2)
C7 C6 H6A 108.6
C5 C6 H6A 108.6
C7 C6 H6B 108.6
C5 C6 H6B 108.6
H6A C6 H6B 107.5
C8 C7 C6 119.6(2)
C8 C7 H7A 107.4
C6 C7 H7A 107.4
C8 C7 H7B 107.4
C6 C7 H7B 107.4
H7A C7 H7B 106.9
C7 C8 C1 115.0(2)
C7 C8 H8A 108.5
C1 C8 H8A 108.5
C7 C8 H8B 108.5
C1 C8 H8B 108.5
H8A C8 H8B 107.5
O2 C9 C10 111.6(2)
O2 C9 C5 107.2(2)
C10 C9 C5 115.2(2)
O2 C9 H9 107.5
C10 C9 H9 107.5
C5 C9 H9 107.5
C15 C10 C11 117.5(3)
C15 C10 C9 122.0(2)
C11 C10 C9 120.4(3)
C12 C11 C10 121.9(3)
C12 C11 H11 119.0
C10 C11 H11 119.0
C13 C12 C11 118.3(2)
C13 C12 H12 120.9
C11 C12 H12 120.9
C12 C13 C14 121.9(3)
C12 C13 Br1 119.1(2)
C14 C13 Br1 119.0(2)
C13 C14 C15 118.8(3)
C13 C14 H14 120.6
C15 C14 H14 120.6
C14 C15 C10 121.4(3)
C14 C15 H15 119.3
C10 C15 H15 119.3
C1 O1 H1A 109.5
C9 O2 H2 109.5

loop_
_geom_bond_atom_site_label_1
_geom_bond_atom_site_label_2
_geom_bond_distance
C1 O1 1.449(3)
C1 C2 1.528(4)
C1 C8 1.538(4)
C1 H1 1.0000
C2 C3 1.528(4)
C2 H2A 0.9900
C2 H2B 0.9900
C3 C4 1.526(4)
C3 H3A 0.9900
C3 H3B 0.9900
C4 C5 1.530(4)
C4 H4A 0.9900
C4 H4B 0.9900
C5 C9 1.536(5)
C5 C6 1.557(4)
C5 H5 1.0000
C6 C7 1.540(4)
C6 H6A 0.9900
C6 H6B 0.9900
C7 C8 1.537(4)
C7 H7A 0.9900
C7 H7B 0.9900
C8 H8A 0.9900
C8 H8B 0.9900
C9 O2 1.430(3)
C9 C10 1.509(4)
C9 H9 1.0000
C10 C15 1.398(4)
C10 C11 1.405(4)
C11 C12 1.392(4)
C11 H11 0.9500
C12 C13 1.379(4)
C12 H12 0.9500
C13 C14 1.388(4)
C13 Br1 1.900(3)
C14 C15 1.390(4)
C14 H14 0.9500
C15 H15 0.9500
O1 H1A 0.8400
O2 H2 0.8400

loop_
_geom_hbond_atom_site_label_D
_geom_hbond_atom_site_label_H
_geom_hbond_atom_site_label_A
_geom_hbond_distance_DH
_geom_hbond_distance_HA
_geom_hbond_distance_DA
_geom_hbond_angle_DHA
_geom_hbond_site_symmetry_A
O1 H1A O2 0.84 2.23 2.975(3) 147.0 2_547
O2 H2 O1 0.84 2.11 2.946(3) 170.6 1_565

loop_
_geom_torsion_atom_site_label_1
_geom_torsion_atom_site_label_2
_geom_torsion_atom_site_label_3
_geom_torsion_atom_site_label_4
_geom_torsion
O1 C1 C2 C3 -163.2(3)
C8 C1 C2 C3 -40.5(4)
C1 C2 C3 C4 -69.3(3)
C2 C3 C4 C5 62.2(3)
C3 C4 C5 C9 177.3(2)
C3 C4 C5 C6 49.7(3)
C4 C5 C6 C7 -103.1(3)
C9 C5 C6 C7 130.8(3)
C5 C6 C7 C8 63.3(4)
C6 C7 C8 C1 -63.8(3)
O1 C1 C8 C7 -141.2(2)
C2 C1 C8 C7 98.6(3)
C4 C5 C9 O2 170.1(2)
C6 C5 C9 O2 -62.5(3)
C4 C5 C9 C10 -65.1(3)
C6 C5 C9 C10 62.4(3)
O2 C9 C10 C15 36.5(4)
C5 C9 C10 C15 -86.0(4)
O2 C9 C10 C11 -142.5(3)
C5 C9 C10 C11 95.0(3)
C15 C10 C11 C12 -1.5(5)
C9 C10 C11 C12 177.5(3)
C10 C11 C12 C13 1.9(5)
C11 C12 C13 C14 -0.8(5)
C11 C12 C13 Br1 -179.2(2)
C12 C13 C14 C15 -0.5(5)
Br1 C13 C14 C15 177.8(2)
C13 C14 C15 C10 0.9(4)
C11 C10 C15 C14 0.1(4)
C9 C10 C15 C14 -178.9(3)
